data_7215677
loop_
_publ_author_name
'Shi, Hua-Yu'
'Dong, Yun-Bo'
'Liu, Ying-Ying'
'Ma, Jian-Fang'

_publ_section_title
;
 Multinuclear coordination polymers based on Ag&#x22EF;Ag interaction:
 syntheses, structures, and luminescence properties
;
_journal_issue 23
_journal_name_full CrystEngComm
_journal_page_first 5110
_journal_paper_doi 10.1039/c4ce00236a
_journal_volume 16
_journal_year 2014
_chemical_formula_moiety 'C69 H56 Ag4 N20 O14'
_chemical_formula_sum 'C69 H56 Ag4 N20 O14'
_chemical_formula_weight 1820.82
_chemical_name_systematic
;
 ?
;
_space_group_IT_number 15
_symmetry_cell_setting monoclinic
_symmetry_space_group_name_Hall '-C 2yc'
_symmetry_space_group_name_H-M 'C 1 2/c 1'
_atom_sites_solution_hydrogens geom
_atom_sites_solution_primary direct
_atom_sites_solution_secondary difmap
_audit_creation_method SHELXL-97
_cell_angle_alpha 90.00
_cell_angle_beta 103.847(4)
_cell_angle_gamma 90.00
_cell_formula_units_Z 4
_cell_length_a 20.6570(8)
_cell_length_b 14.2360(6)
_cell_length_c 23.3580(9)
_cell_measurement_reflns_used 4346
_cell_measurement_temperature 293(2)
_cell_measurement_theta_max 29.2401
_cell_measurement_theta_min 2.9935
_cell_volume 6669.3(5)
_computing_cell_refinement CrysAlis
_computing_data_collection 'CrysAlis (Oxford Diffraction, 2006)'
_computing_data_reduction CrysAlis
_computing_structure_refinement 'SHELXL-97 (Sheldrick, 2008)'
_computing_structure_solution 'SHELXS-97 (Sheldrick, 2008)'
_diffrn_ambient_temperature 293(2)
_diffrn_detector_area_resol_mean 10.2375
_diffrn_measured_fraction_theta_full 0.995
_diffrn_measured_fraction_theta_max 0.842
_diffrn_measurement_device_type 'Oxford Diffraction Gemini R Ultra'
_diffrn_measurement_method '\w scan'
_diffrn_radiation_monochromator graphite
_diffrn_radiation_source 'fine-focus sealed tube'
_diffrn_radiation_type MoK\a
_diffrn_radiation_wavelength 0.71069
_diffrn_reflns_av_R_equivalents 0.0276
_diffrn_reflns_av_sigmaI/netI 0.0493
_diffrn_reflns_limit_h_max 27
_diffrn_reflns_limit_h_min -18
_diffrn_reflns_limit_k_max 19
_diffrn_reflns_limit_k_min -13
_diffrn_reflns_limit_l_max 31
_diffrn_reflns_limit_l_min -29
_diffrn_reflns_number 14160
_diffrn_reflns_theta_full 25.00
_diffrn_reflns_theta_max 29.30
_diffrn_reflns_theta_min 3.00
_exptl_absorpt_coefficient_mu 1.242
_exptl_absorpt_correction_T_max 1.00000
_exptl_absorpt_correction_T_min 0.83994
_exptl_absorpt_correction_type multi-scan
_exptl_absorpt_process_details
; 
CrysAlis (Oxford Diffraction, 2006)
;
_exptl_crystal_colour colourless
_exptl_crystal_density_diffrn 1.813
_exptl_crystal_density_method 'not measured'
_exptl_crystal_description block
_exptl_crystal_F_000 3640
_exptl_crystal_size_max 0.38
_exptl_crystal_size_mid 0.32
_exptl_crystal_size_min 0.26
_refine_diff_density_max 1.979
_refine_diff_density_min -0.582
_refine_diff_density_rms 0.099
_refine_ls_extinction_method none
_refine_ls_goodness_of_fit_ref 1.010
_refine_ls_hydrogen_treatment mixed
_refine_ls_matrix_type full
_refine_ls_number_parameters 497
_refine_ls_number_reflns 7698
_refine_ls_number_restraints 0
_refine_ls_restrained_S_all 1.010
_refine_ls_R_factor_all 0.0977
_refine_ls_R_factor_gt 0.0571
_refine_ls_shift/su_max 0.004
_refine_ls_shift/su_mean 0.000
_refine_ls_structure_factor_coef Fsqd
_refine_ls_weighting_details 'calc w=1/[\s^2^(Fo^2^)+(0.0881P)^2^+9.3848P] where P=(Fo^2^+2Fc^2^)/3'
_refine_ls_weighting_scheme calc
_refine_ls_wR_factor_gt 0.1478
_refine_ls_wR_factor_ref 0.1736
_reflns_number_gt 4792
_reflns_number_total 7698
_reflns_threshold_expression >2\s(I)
_cod_data_source_file c4ce00236a2.cif
_cod_data_source_block crystal2
_cod_depositor_comments 'Adding full bibliography for 7215675--7215683.cif.'
_cod_original_sg_symbol_H-M 'C 2/c'
_cod_database_code 7215677

loop_
_symmetry_equiv_pos_as_xyz
'x, y, z'
'-x, y, -z+1/2'
'x+1/2, y+1/2, z'
'-x+1/2, y+1/2, -z+1/2'
'-x, -y, -z'
'x, -y, z-1/2'
'-x+1/2, -y+1/2, -z'
'x+1/2, -y+1/2, z-1/2'

loop_
_atom_site_label
_atom_site_type_symbol
_atom_site_fract_x
_atom_site_fract_y
_atom_site_fract_z
_atom_site_U_iso_or_equiv
_atom_site_adp_type
_atom_site_occupancy
_atom_site_symmetry_multiplicity
_atom_site_calc_flag
_atom_site_refinement_flags
Ag1 Ag 0.12475(2) 0.11216(3) 0.60927(2) 0.06334(18) Uani 1 1 d .
Ag2 Ag 0.16731(2) -0.07887(4) 0.59003(2) 0.0718(2) Uani 1 1 d .
C1 C -0.0053(2) 0.0966(4) 0.4923(2) 0.0476(12) Uani 1 1 d .
C2 C 0.0301(2) 0.0428(4) 0.46033(19) 0.0461(12) Uani 1 1 d .
C3 C 0.0346(2) -0.0526(4) 0.4673(2) 0.0486(13) Uani 1 1 d .
C4 C -0.0206(3) 0.1983(5) 0.4792(3) 0.0763(18) Uani 1 1 d .
H4A H -0.0258 0.2080 0.4372 0.092 Uiso 1 1 calc R
H4B H -0.0631 0.2124 0.4880 0.092 Uiso 1 1 calc R
C5 C 0.0663(3) 0.0915(6) 0.4205(3) 0.074(2) Uani 1 1 d .
H5A H 0.0623 0.0547 0.3849 0.089 Uiso 1 1 calc R
H5B H 0.0459 0.1523 0.4093 0.089 Uiso 1 1 calc R
C6 C 0.0640(3) -0.1120(5) 0.4260(3) 0.078(2) Uani 1 1 d .
H6A H 0.0470 -0.1755 0.4264 0.094 Uiso 1 1 calc R
H6B H 0.0481 -0.0878 0.3863 0.094 Uiso 1 1 calc R
C7 C 0.0335(3) 0.3564(5) 0.4959(3) 0.0685(17) Uani 1 1 d .
H7 H 0.0111 0.3846 0.4608 0.082 Uiso 1 1 calc R
C8 C 0.0768(3) 0.3987(4) 0.5412(3) 0.0709(18) Uani 1 1 d .
H8 H 0.0902 0.4612 0.5436 0.085 Uiso 1 1 calc R
C9 C 0.0970(3) 0.3294(4) 0.5831(3) 0.0581(14) Uani 1 1 d .
C10 C 0.1467(3) 0.3344(5) 0.6403(3) 0.0685(17) Uani 1 1 d .
C11 C 0.1872(4) 0.4135(6) 0.6546(4) 0.099(3) Uani 1 1 d .
H11 H 0.1819 0.4654 0.6298 0.118 Uiso 1 1 calc R
C12 C 0.2339(5) 0.4121(9) 0.7054(5) 0.119(4) Uani 1 1 d .
H12 H 0.2618 0.4638 0.7157 0.142 Uiso 1 1 calc R
C13 C 0.2416(4) 0.3368(11) 0.7424(5) 0.135(5) Uani 1 1 d .
H13 H 0.2744 0.3363 0.7776 0.162 Uiso 1 1 calc R
C14 C 0.2000(5) 0.2626(8) 0.7264(4) 0.120(3) Uani 1 1 d .
H14 H 0.2042 0.2110 0.7514 0.144 Uiso 1 1 calc R
C15 C 0.1851(3) 0.1193(5) 0.4203(3) 0.0645(16) Uani 1 1 d .
H15 H 0.1804 0.1221 0.3798 0.077 Uiso 1 1 calc R
C16 C 0.2420(3) 0.1294(5) 0.4621(3) 0.0638(16) Uani 1 1 d .
H16 H 0.2845 0.1393 0.4563 0.077 Uiso 1 1 calc R
C17 C 0.2244(2) 0.1223(4) 0.5155(2) 0.0459(11) Uani 1 1 d .
C18 C 0.2684(2) 0.1244(4) 0.5747(2) 0.0490(12) Uani 1 1 d .
C19 C 0.3356(3) 0.1418(5) 0.5824(3) 0.0690(17) Uani 1 1 d .
H19 H 0.3531 0.1537 0.5500 0.083 Uiso 1 1 calc R
C20 C 0.3761(3) 0.1414(6) 0.6376(3) 0.084(2) Uani 1 1 d .
H20 H 0.4217 0.1518 0.6433 0.101 Uiso 1 1 calc R
C21 C 0.3491(3) 0.1255(6) 0.6839(3) 0.083(2) Uani 1 1 d .
H21 H 0.3755 0.1266 0.7222 0.099 Uiso 1 1 calc R
C22 C 0.2823(3) 0.1079(5) 0.6737(3) 0.0744(18) Uani 1 1 d .
H22 H 0.2646 0.0951 0.7059 0.089 Uiso 1 1 calc R
C23 C 0.1723(3) -0.1309(4) 0.3998(3) 0.0602(15) Uani 1 1 d .
H23 H 0.1561 -0.1357 0.3592 0.072 Uiso 1 1 calc R
C24 C 0.2361(3) -0.1376(4) 0.4296(2) 0.0568(14) Uani 1 1 d .
H24 H 0.2728 -0.1475 0.4138 0.068 Uiso 1 1 calc R
C25 C 0.2363(2) -0.1268(3) 0.4884(2) 0.0449(11) Uani 1 1 d .
C26 C 0.2924(2) -0.1238(3) 0.5400(2) 0.0450(11) Uani 1 1 d .
C27 C 0.3573(2) -0.1305(4) 0.5338(3) 0.0555(13) Uani 1 1 d .
H27 H 0.3659 -0.1398 0.4970 0.067 Uiso 1 1 calc R
C28 C 0.4083(3) -0.1231(5) 0.5830(3) 0.0702(17) Uani 1 1 d .
H28 H 0.4522 -0.1260 0.5795 0.084 Uiso 1 1 calc R
C29 C 0.3955(3) -0.1117(5) 0.6366(3) 0.0746(18) Uani 1 1 d .
H29 H 0.4298 -0.1071 0.6705 0.090 Uiso 1 1 calc R
C30 C 0.3302(3) -0.1072(5) 0.6391(3) 0.0675(16) Uani 1 1 d .
H30 H 0.3210 -0.1010 0.6760 0.081 Uiso 1 1 calc R
C31 C 0.0000 -0.2368(6) 0.7500 0.061(2) Uani 1 2 d S
H31 H 0.0000 -0.3021 0.7500 0.073 Uiso 1 2 calc SR
C32 C 0.0380(3) -0.1889(4) 0.7192(2) 0.0536(13) Uani 1 1 d .
H32 H 0.0644 -0.2220 0.6989 0.064 Uiso 1 1 calc R
C33 C 0.0378(2) -0.0926(3) 0.71779(18) 0.0373(10) Uani 1 1 d .
C34 C 0.0764(2) -0.0444(4) 0.67789(19) 0.0463(12) Uani 1 1 d .
C35 C 0.0000 -0.0434(5) 0.7500 0.0369(14) Uani 1 2 d S
C36 C 0.0155(5) 0.0639(9) 0.7585(8) 0.046(5) Uani 0.50 1 d P
N1 N 0.0290(2) 0.2660(3) 0.5110(2) 0.0577(11) Uani 1 1 d .
N2 N 0.0666(2) 0.2493(3) 0.5649(2) 0.0584(11) Uani 1 1 d .
N3 N 0.1523(3) 0.2612(5) 0.6747(3) 0.0886(18) Uani 1 1 d .
N4 N 0.1363(2) 0.1045(3) 0.44865(18) 0.0496(10) Uani 1 1 d .
N5 N 0.1591(2) 0.1069(3) 0.50681(18) 0.0518(11) Uani 1 1 d .
N6 N 0.2413(2) 0.1079(3) 0.62032(19) 0.0563(11) Uani 1 1 d .
N7 N 0.1364(2) -0.1163(3) 0.4393(2) 0.0542(11) Uani 1 1 d .
N8 N 0.17428(19) -0.1148(3) 0.49471(19) 0.0503(11) Uani 1 1 d .
N9 N 0.2789(2) -0.1111(3) 0.59211(19) 0.0548(11) Uani 1 1 d .
N10 N 0.1091(4) 0.6300(5) 0.6433(3) 0.097(2) Uani 1 1 d .
O1 O 0.06545(19) 0.0386(3) 0.66652(16) 0.0609(10) Uani 1 1 d .
O2 O 0.1124(2) -0.0976(3) 0.6565(2) 0.0855(15) Uani 1 1 d .
O3 O 0.0636(5) 0.0910(9) 0.7916(5) 0.061(3) Uani 0.50 1 d P
O3' O 0.0321(7) 0.1142(9) 0.7733(5) 0.060(3) Uani 0.50 1 d P
O4 O 0.0567(4) 0.6093(6) 0.6544(4) 0.154(3) Uani 1 1 d .
O5 O 0.1608(4) 0.6344(7) 0.6814(3) 0.155(3) Uani 1 1 d .
O6 O 0.1115(3) 0.6466(7) 0.5950(3) 0.164(4) Uani 1 1 d .
O1W O 0.5445(7) -0.0415(10) 0.7200(6) 0.282(7) Uani 1 1 d .

loop_
_atom_site_aniso_label
_atom_site_aniso_U_11
_atom_site_aniso_U_22
_atom_site_aniso_U_33
_atom_site_aniso_U_23
_atom_site_aniso_U_13
_atom_site_aniso_U_12
Ag1 0.0547(3) 0.0745(3) 0.0680(3) 0.0133(2) 0.0289(2) -0.0049(2)
Ag2 0.0549(3) 0.1089(4) 0.0634(3) -0.0159(3) 0.0377(2) 0.0004(2)
C1 0.035(2) 0.051(3) 0.052(3) -0.003(2) -0.002(2) 0.000(2)
C2 0.026(2) 0.078(4) 0.034(2) -0.005(2) 0.0056(17) -0.008(2)
C3 0.028(2) 0.076(4) 0.043(3) -0.019(2) 0.0102(19) 0.004(2)
C4 0.066(4) 0.070(4) 0.082(4) 0.000(3) -0.004(3) -0.003(3)
C5 0.040(3) 0.134(6) 0.045(3) 0.019(3) 0.007(2) -0.018(3)
C6 0.032(3) 0.122(6) 0.082(4) -0.051(4) 0.015(3) 0.006(3)
C7 0.051(3) 0.067(4) 0.093(5) 0.016(3) 0.029(3) 0.002(3)
C8 0.057(4) 0.056(4) 0.107(5) -0.002(4) 0.035(4) -0.009(3)
C9 0.043(3) 0.061(4) 0.079(4) -0.017(3) 0.032(3) -0.007(3)
C10 0.051(3) 0.086(5) 0.075(4) -0.031(4) 0.027(3) -0.003(3)
C11 0.074(5) 0.127(7) 0.105(6) -0.060(5) 0.042(4) -0.042(5)
C12 0.089(6) 0.165(11) 0.111(8) -0.075(7) 0.040(6) -0.047(7)
C13 0.074(5) 0.222(14) 0.102(7) -0.104(9) 0.009(5) -0.005(7)
C14 0.101(6) 0.155(9) 0.090(6) -0.037(6) -0.005(5) 0.032(6)
C15 0.053(3) 0.099(5) 0.048(3) 0.002(3) 0.025(3) -0.011(3)
C16 0.045(3) 0.092(5) 0.060(3) 0.000(3) 0.024(3) -0.015(3)
C17 0.037(2) 0.050(3) 0.054(3) 0.001(2) 0.017(2) -0.008(2)
C18 0.042(3) 0.052(3) 0.055(3) -0.005(2) 0.015(2) -0.004(2)
C19 0.041(3) 0.102(5) 0.065(4) -0.003(3) 0.014(3) -0.014(3)
C20 0.049(3) 0.125(6) 0.074(4) -0.005(4) 0.005(3) -0.015(4)
C21 0.061(4) 0.115(6) 0.060(4) -0.005(4) -0.009(3) 0.000(4)
C22 0.064(4) 0.108(5) 0.049(3) 0.003(3) 0.010(3) 0.005(4)
C23 0.049(3) 0.082(4) 0.055(3) -0.014(3) 0.024(2) 0.009(3)
C24 0.042(3) 0.073(4) 0.062(3) -0.008(3) 0.024(2) 0.008(3)
C25 0.041(3) 0.044(3) 0.055(3) -0.006(2) 0.021(2) 0.002(2)
C26 0.042(3) 0.039(3) 0.060(3) 0.001(2) 0.023(2) 0.004(2)
C27 0.041(3) 0.068(4) 0.063(3) 0.001(3) 0.023(2) 0.012(3)
C28 0.040(3) 0.093(5) 0.080(4) -0.001(3) 0.019(3) 0.012(3)
C29 0.053(4) 0.093(5) 0.072(4) -0.002(3) 0.005(3) 0.014(3)
C30 0.064(4) 0.089(5) 0.053(3) 0.002(3) 0.020(3) 0.007(3)
C31 0.081(6) 0.047(4) 0.061(5) 0.000 0.030(4) 0.000
C32 0.054(3) 0.059(3) 0.053(3) 0.002(2) 0.022(2) 0.018(3)
C33 0.033(2) 0.053(3) 0.029(2) -0.0002(19) 0.0119(17) 0.003(2)
C34 0.035(2) 0.073(4) 0.033(2) 0.005(2) 0.0109(18) 0.003(2)
C35 0.032(3) 0.053(4) 0.027(3) 0.000 0.010(2) 0.000
C36 0.045(13) 0.061(7) 0.041(12) 0.004(7) 0.027(11) 0.007(6)
N1 0.048(2) 0.052(3) 0.075(3) 0.003(2) 0.018(2) 0.000(2)
N2 0.056(3) 0.053(3) 0.065(3) -0.007(2) 0.012(2) -0.007(2)
N3 0.084(4) 0.092(5) 0.080(4) -0.023(3) 0.002(3) 0.008(3)
N4 0.038(2) 0.072(3) 0.041(2) 0.0043(19) 0.0133(17) -0.012(2)
N5 0.037(2) 0.075(3) 0.043(2) 0.005(2) 0.0103(17) -0.011(2)
N6 0.045(2) 0.077(3) 0.049(3) 0.001(2) 0.013(2) 0.000(2)
N7 0.035(2) 0.072(3) 0.058(3) -0.019(2) 0.0154(19) 0.007(2)
N8 0.034(2) 0.065(3) 0.056(3) -0.017(2) 0.0195(19) 0.0025(19)
N9 0.048(2) 0.071(3) 0.051(3) 0.000(2) 0.024(2) 0.001(2)
N10 0.115(6) 0.122(6) 0.056(4) -0.013(4) 0.026(4) 0.050(5)
O1 0.067(2) 0.066(3) 0.060(2) 0.005(2) 0.0374(19) -0.007(2)
O2 0.093(3) 0.101(3) 0.089(3) 0.024(3) 0.074(3) 0.032(3)
O3 0.063(7) 0.070(8) 0.051(6) -0.009(5) 0.012(5) -0.032(6)
O3' 0.083(9) 0.046(6) 0.048(6) -0.011(5) 0.010(5) -0.009(6)
O4 0.138(6) 0.155(7) 0.199(9) -0.028(6) 0.097(6) -0.005(5)
O5 0.155(7) 0.215(9) 0.087(4) -0.024(5) 0.011(5) 0.017(6)
O6 0.113(5) 0.303(11) 0.081(4) 0.049(5) 0.035(4) 0.083(6)
O1W 0.288(14) 0.276(14) 0.230(13) 0.021(11) -0.039(10) -0.121(12)

loop_
_atom_type_symbol
_atom_type_description
_atom_type_scat_dispersion_real
_atom_type_scat_dispersion_imag
_atom_type_scat_source
C C 0.0033 0.0016 'International Tables Vol C Tables 4.2.6.8 and 6.1.1.4'
H H 0.0000 0.0000 'International Tables Vol C Tables 4.2.6.8 and 6.1.1.4'
N N 0.0061 0.0033 'International Tables Vol C Tables 4.2.6.8 and 6.1.1.4'
O O 0.0106 0.0060 'International Tables Vol C Tables 4.2.6.8 and 6.1.1.4'
Ag Ag -0.8971 1.1015 'International Tables Vol C Tables 4.2.6.8 and 6.1.1.4'

loop_
_geom_angle_atom_site_label_1
_geom_angle_atom_site_label_2
_geom_angle_atom_site_label_3
_geom_angle
_geom_angle_site_symmetry_1
_geom_angle_site_symmetry_3
O1 Ag1 N6 127.08(15) . .
O1 Ag1 N2 110.19(16) . .
N6 Ag1 N2 117.48(16) . .
O1 Ag1 N3 95.9(2) . .
N6 Ag1 N3 83.23(18) . .
N2 Ag1 N3 66.78(18) . .
O1 Ag1 Ag2 83.45(11) . .
N6 Ag1 Ag2 69.93(12) . .
N2 Ag1 Ag2 146.04(11) . .
N3 Ag1 Ag2 144.88(13) . .
O2 Ag2 N8 146.14(19) . .
O2 Ag2 N9 130.49(17) . .
N8 Ag2 N9 71.93(14) . .
O2 Ag2 Ag1 76.95(13) . .
N8 Ag2 Ag1 116.21(11) . .
N9 Ag2 Ag1 120.66(12) . .
C3 C1 C2 119.1(5) 5_556 .
C3 C1 C4 118.2(5) 5_556 .
C2 C1 C4 122.2(6) . .
C3 C2 C1 120.7(5) . .
C3 C2 C5 120.2(5) . .
C1 C2 C5 118.9(6) . .
C2 C3 C1 120.1(4) . 5_556
C2 C3 C6 120.3(5) . .
C1 C3 C6 119.1(6) 5_556 .
N1 C4 C1 116.3(5) . .
N1 C4 H4A 108.2 . .
C1 C4 H4A 108.2 . .
N1 C4 H4B 108.2 . .
C1 C4 H4B 108.2 . .
H4A C4 H4B 107.4 . .
N4 C5 C2 111.7(4) . .
N4 C5 H5A 109.3 . .
C2 C5 H5A 109.3 . .
N4 C5 H5B 109.3 . .
C2 C5 H5B 109.3 . .
H5A C5 H5B 107.9 . .
N7 C6 C3 115.9(4) . .
N7 C6 H6A 108.3 . .
C3 C6 H6A 108.3 . .
N7 C6 H6B 108.3 . .
C3 C6 H6B 108.3 . .
H6A C6 H6B 107.4 . .
N1 C7 C8 107.1(6) . .
N1 C7 H7 126.4 . .
C8 C7 H7 126.4 . .
C7 C8 C9 105.6(6) . .
C7 C8 H8 127.2 . .
C9 C8 H8 127.2 . .
N2 C9 C8 110.3(5) . .
N2 C9 C10 120.4(6) . .
C8 C9 C10 129.3(6) . .
N3 C10 C11 122.5(7) . .
N3 C10 C9 117.3(6) . .
C11 C10 C9 120.2(7) . .
C12 C11 C10 117.7(10) . .
C12 C11 H11 121.2 . .
C10 C11 H11 121.2 . .
C11 C12 C13 121.6(10) . .
C11 C12 H12 119.2 . .
C13 C12 H12 119.2 . .
C14 C13 C12 117.8(9) . .
C14 C13 H13 121.1 . .
C12 C13 H13 121.1 . .
C13 C14 N3 122.1(11) . .
C13 C14 H14 118.9 . .
N3 C14 H14 118.9 . .
C16 C15 N4 106.7(5) . .
C16 C15 H15 126.6 . .
N4 C15 H15 126.6 . .
C15 C16 C17 105.9(5) . .
C15 C16 H16 127.1 . .
C17 C16 H16 127.1 . .
N5 C17 C16 110.4(5) . .
N5 C17 C18 121.6(4) . .
C16 C17 C18 127.8(5) . .
N6 C18 C19 121.8(5) . .
N6 C18 C17 117.8(4) . .
C19 C18 C17 120.3(5) . .
C20 C19 C18 119.7(6) . .
C20 C19 H19 120.1 . .
C18 C19 H19 120.1 . .
C21 C20 C19 118.8(6) . .
C21 C20 H20 120.6 . .
C19 C20 H20 120.6 . .
C20 C21 C22 119.0(6) . .
C20 C21 H21 120.5 . .
C22 C21 H21 120.5 . .
N6 C22 C21 123.7(6) . .
N6 C22 H22 118.1 . .
C21 C22 H22 118.1 . .
N7 C23 C24 107.1(5) . .
N7 C23 H23 126.4 . .
C24 C23 H23 126.4 . .
C23 C24 C25 106.1(5) . .
C23 C24 H24 126.9 . .
C25 C24 H24 126.9 . .
N8 C25 C24 110.4(5) . .
N8 C25 C26 119.9(4) . .
C24 C25 C26 129.7(5) . .
N9 C26 C27 121.8(5) . .
N9 C26 C25 117.5(4) . .
C27 C26 C25 120.6(5) . .
C28 C27 C26 118.6(5) . .
C28 C27 H27 120.7 . .
C26 C27 H27 120.7 . .
C29 C28 C27 120.4(6) . .
C29 C28 H28 119.8 . .
C27 C28 H28 119.8 . .
C28 C29 C30 117.5(6) . .
C28 C29 H29 121.3 . .
C30 C29 H29 121.3 . .
N9 C30 C29 124.1(6) . .
N9 C30 H30 117.9 . .
C29 C30 H30 117.9 . .
C32 C31 C32 120.2(8) . 2_556
C32 C31 H31 119.9 . .
C32 C31 H31 119.9 2_556 .
C31 C32 C33 120.8(5) . .
C31 C32 H32 119.6 . .
C33 C32 H32 119.6 . .
C32 C33 C35 119.2(4) . .
C32 C33 C34 117.6(4) . .
C35 C33 C34 123.1(5) . .
O1 C34 O2 126.8(5) . .
O1 C34 C33 118.1(4) . .
O2 C34 C33 114.9(5) . .
C33 C35 C33 119.8(6) 2_556 .
C33 C35 C36 115.7(7) 2_556 2_556
C33 C35 C36 123.1(7) . 2_556
C33 C35 C36 123.1(7) 2_556 .
C33 C35 C36 115.7(7) . .
C36 C35 C36 24.7(8) 2_556 .
C36 C36 O3' 119.1(15) 2_556 .
C36 C36 O3 159.3(19) 2_556 .
O3' C36 O3 40.7(12) . .
C36 C36 O3' 34.1(10) 2_556 2_556
O3' C36 O3' 86.8(18) . 2_556
O3 C36 O3' 127.3(15) . 2_556
C36 C36 C35 77.7(4) 2_556 .
O3' C36 C35 160.8(16) . .
O3 C36 C35 121.4(10) . .
O3' C36 C35 111.2(9) 2_556 .
C36 C36 O3 13.2(13) 2_556 2_556
O3' C36 O3 107.7(16) . 2_556
O3 C36 O3 148.3(17) . 2_556
O3' C36 O3 21.3(7) 2_556 2_556
C35 C36 O3 90.0(9) . 2_556
N2 N1 C7 111.0(5) . .
N2 N1 C4 122.6(5) . .
C7 N1 C4 125.3(5) . .
C9 N2 N1 106.0(5) . .
C9 N2 Ag1 114.4(4) . .
N1 N2 Ag1 132.3(3) . .
C10 N3 C14 118.2(8) . .
C10 N3 Ag1 108.4(4) . .
C14 N3 Ag1 122.9(6) . .
N5 N4 C15 111.9(4) . .
N5 N4 C5 122.6(4) . .
C15 N4 C5 125.4(5) . .
N4 N5 C17 105.0(4) . .
C22 N6 C18 116.9(5) . .
C22 N6 Ag1 120.5(4) . .
C18 N6 Ag1 121.3(3) . .
C23 N7 N8 112.2(4) . .
C23 N7 C6 125.1(5) . .
N8 N7 C6 122.4(4) . .
C25 N8 N7 104.1(4) . .
C25 N8 Ag2 114.6(3) . .
N7 N8 Ag2 140.6(3) . .
C26 N9 C30 117.5(5) . .
C26 N9 Ag2 115.6(3) . .
C30 N9 Ag2 126.5(4) . .
O6 N10 O4 120.3(9) . .
O6 N10 O5 117.7(10) . .
O4 N10 O5 122.0(9) . .
C34 O1 Ag1 118.4(3) . .
C34 O2 Ag2 133.1(4) . .
O3' O3 C36 45.2(14) . .
O3' O3 C36 38.0(14) . 2_556
C36 O3 C36 7.5(7) . 2_556
O3 O3' C36 94(2) . .
O3 O3' C36 120.7(19) . 2_556
C36 O3' C36 26.8(10) . 2_556
O3 O3' O3' 153.3(18) . 2_556
C36 O3' O3' 59.6(12) . 2_556
C36 O3' O3' 33.6(8) 2_556 2_556

loop_
_geom_bond_atom_site_label_1
_geom_bond_atom_site_label_2
_geom_bond_distance
_geom_bond_site_symmetry_2
Ag1 O1 2.274(3) .
Ag1 N6 2.359(4) .
Ag1 N2 2.395(5) .
Ag1 N3 2.598(6) .
Ag1 Ag2 2.9256(7) .
Ag2 O2 2.147(4) .
Ag2 N8 2.322(4) .
Ag2 N9 2.339(4) .
C1 C3 1.386(8) 5_556
C1 C2 1.393(7) .
C1 C4 1.497(8) .
C2 C3 1.368(8) .
C2 C5 1.497(7) .
C3 C1 1.386(8) 5_556
C3 C6 1.514(7) .
C4 N1 1.472(8) .
C4 H4A 0.9700 .
C4 H4B 0.9700 .
C5 N4 1.449(7) .
C5 H5A 0.9700 .
C5 H5B 0.9700 .
C6 N7 1.455(7) .
C6 H6A 0.9700 .
C6 H6B 0.9700 .
C7 N1 1.344(8) .
C7 C8 1.352(9) .
C7 H7 0.9300 .
C8 C9 1.382(9) .
C8 H8 0.9300 .
C9 N2 1.323(7) .
C9 C10 1.479(9) .
C10 N3 1.305(9) .
C10 C11 1.394(10) .
C11 C12 1.338(14) .
C11 H11 0.9300 .
C12 C13 1.362(16) .
C12 H12 0.9300 .
C13 C14 1.357(15) .
C13 H13 0.9300 .
C14 N3 1.363(9) .
C14 H14 0.9300 .
C15 C16 1.344(8) .
C15 N4 1.349(6) .
C15 H15 0.9300 .
C16 C17 1.384(7) .
C16 H16 0.9300 .
C17 N5 1.334(6) .
C17 C18 1.462(7) .
C18 N6 1.338(7) .
C18 C19 1.379(7) .
C19 C20 1.358(9) .
C19 H19 0.9300 .
C20 C21 1.351(10) .
C20 H20 0.9300 .
C21 C22 1.365(9) .
C21 H21 0.9300 .
C22 N6 1.329(7) .
C22 H22 0.9300 .
C23 N7 1.330(6) .
C23 C24 1.337(8) .
C23 H23 0.9300 .
C24 C25 1.381(7) .
C24 H24 0.9300 .
C25 N8 1.336(6) .
C25 C26 1.460(7) .
C26 N9 1.325(6) .
C26 C27 1.386(7) .
C27 C28 1.363(8) .
C27 H27 0.9300 .
C28 C29 1.350(9) .
C28 H28 0.9300 .
C29 C30 1.366(9) .
C29 H29 0.9300 .
C30 N9 1.333(8) .
C30 H30 0.9300 .
C31 C32 1.369(7) .
C31 C32 1.369(7) 2_556
C31 H31 0.9300 .
C32 C33 1.371(7) .
C32 H32 0.9300 .
C33 C35 1.395(6) .
C33 C34 1.527(6) .
C34 O1 1.220(6) .
C34 O2 1.246(6) .
C35 C33 1.395(6) 2_556
C35 C36 1.565(15) 2_556
C35 C36 1.565(15) .
C36 C36 0.67(2) 2_556
C36 O3' 0.831(13) .
C36 O3 1.169(18) .
C36 O3' 1.295(18) 2_556
C36 O3 1.809(13) 2_556
N1 N2 1.332(6) .
N4 N5 1.327(6) .
N7 N8 1.344(6) .
N10 O6 1.164(8) .
N10 O4 1.208(9) .
N10 O5 1.218(9) .
O3 O3' 0.764(13) .
O3 C36 1.809(13) 2_556
O3' C36 1.295(18) 2_556
O3' O3' 1.50(3) 2_556

loop_
_geom_torsion_atom_site_label_1
_geom_torsion_atom_site_label_2
_geom_torsion_atom_site_label_3
_geom_torsion_atom_site_label_4
_geom_torsion
_geom_torsion_site_symmetry_1
_geom_torsion_site_symmetry_4
O1 Ag1 Ag2 O2 -7.15(18) . .
N6 Ag1 Ag2 O2 126.3(2) . .
N2 Ag1 Ag2 O2 -124.0(3) . .
N3 Ag1 Ag2 O2 83.9(3) . .
O1 Ag1 Ag2 N8 139.58(15) . .
N6 Ag1 Ag2 N8 -86.95(16) . .
N2 Ag1 Ag2 N8 22.8(2) . .
N3 Ag1 Ag2 N8 -129.4(3) . .
O1 Ag1 Ag2 N9 -136.74(16) . .
N6 Ag1 Ag2 N9 -3.27(16) . .
N2 Ag1 Ag2 N9 106.4(2) . .
N3 Ag1 Ag2 N9 -45.7(3) . .
C3 C1 C2 C3 1.8(8) 5_556 .
C4 C1 C2 C3 -170.1(5) . .
C3 C1 C2 C5 -174.9(4) 5_556 .
C4 C1 C2 C5 13.1(7) . .
C1 C2 C3 C1 -1.9(8) . 5_556
C5 C2 C3 C1 174.9(4) . 5_556
C1 C2 C3 C6 170.7(4) . .
C5 C2 C3 C6 -12.6(7) . .
C3 C1 C4 N1 97.8(7) 5_556 .
C2 C1 C4 N1 -90.2(7) . .
C3 C2 C5 N4 -79.6(7) . .
C1 C2 C5 N4 97.2(6) . .
C2 C3 C6 N7 81.4(7) . .
C1 C3 C6 N7 -106.0(7) 5_556 .
N1 C7 C8 C9 -0.2(7) . .
C7 C8 C9 N2 -1.2(7) . .
C7 C8 C9 C10 176.5(6) . .
N2 C9 C10 N3 -8.9(8) . .
C8 C9 C10 N3 173.7(6) . .
N2 C9 C10 C11 168.5(6) . .
C8 C9 C10 C11 -8.9(9) . .
N3 C10 C11 C12 1.1(11) . .
C9 C10 C11 C12 -176.2(7) . .
C10 C11 C12 C13 -0.7(14) . .
C11 C12 C13 C14 -0.3(16) . .
C12 C13 C14 N3 1.0(14) . .
N4 C15 C16 C17 -1.4(7) . .
C15 C16 C17 N5 0.9(7) . .
C15 C16 C17 C18 177.2(6) . .
N5 C17 C18 N6 1.7(8) . .
C16 C17 C18 N6 -174.2(6) . .
N5 C17 C18 C19 -179.1(5) . .
C16 C17 C18 C19 5.0(9) . .
N6 C18 C19 C20 0.7(10) . .
C17 C18 C19 C20 -178.5(6) . .
C18 C19 C20 C21 -1.2(12) . .
C19 C20 C21 C22 1.8(12) . .
C20 C21 C22 N6 -2.0(12) . .
N7 C23 C24 C25 0.3(7) . .
C23 C24 C25 N8 0.6(6) . .
C23 C24 C25 C26 -177.1(5) . .
N8 C25 C26 N9 1.4(7) . .
C24 C25 C26 N9 178.9(5) . .
N8 C25 C26 C27 -176.1(5) . .
C24 C25 C26 C27 1.4(8) . .
N9 C26 C27 C28 -0.4(8) . .
C25 C26 C27 C28 177.1(5) . .
C26 C27 C28 C29 1.5(10) . .
C27 C28 C29 C30 -0.5(10) . .
C28 C29 C30 N9 -1.6(11) . .
C32 C31 C32 C33 -1.1(3) 2_556 .
C31 C32 C33 C35 2.2(7) . .
C31 C32 C33 C34 -174.5(4) . .
C32 C33 C34 O1 164.8(5) . .
C35 C33 C34 O1 -11.8(6) . .
C32 C33 C34 O2 -9.6(7) . .
C35 C33 C34 O2 173.8(4) . .
C32 C33 C35 C33 -1.1(3) . 2_556
C34 C33 C35 C33 175.4(5) . 2_556
C32 C33 C35 C36 -167.1(6) . 2_556
C34 C33 C35 C36 9.4(7) . 2_556
C32 C33 C35 C36 165.8(7) . .
C34 C33 C35 C36 -17.6(7) . .
C33 C35 C36 C36 -80(3) 2_556 2_556
C33 C35 C36 C36 114(3) . 2_556
C33 C35 C36 O3' 73(6) 2_556 .
C33 C35 C36 O3' -94(6) . .
C36 C35 C36 O3' 152(9) 2_556 .
C33 C35 C36 O3 91.7(16) 2_556 .
C33 C35 C36 O3 -74.8(18) . .
C36 C35 C36 O3 171(5) 2_556 .
C33 C35 C36 O3' -85.7(15) 2_556 2_556
C33 C35 C36 O3' 107.8(12) . 2_556
C36 C35 C36 O3' -6(2) 2_556 2_556
C33 C35 C36 O3 -84.4(9) 2_556 2_556
C33 C35 C36 O3 109.1(6) . 2_556
C36 C35 C36 O3 -5(3) 2_556 2_556
C8 C7 N1 N2 1.5(7) . .
C8 C7 N1 C4 169.3(6) . .
C1 C4 N1 N2 -30.6(9) . .
C1 C4 N1 C7 162.9(6) . .
C8 C9 N2 N1 2.1(6) . .
C10 C9 N2 N1 -175.8(5) . .
C8 C9 N2 Ag1 156.0(4) . .
C10 C9 N2 Ag1 -21.9(6) . .
C7 N1 N2 C9 -2.2(6) . .
C4 N1 N2 C9 -170.4(5) . .
C7 N1 N2 Ag1 -149.4(4) . .
C4 N1 N2 Ag1 42.4(7) . .
O1 Ag1 N2 C9 114.0(4) . .
N6 Ag1 N2 C9 -42.3(4) . .
N3 Ag1 N2 C9 26.1(4) . .
Ag2 Ag1 N2 C9 -136.9(3) . .
O1 Ag1 N2 N1 -100.9(5) . .
N6 Ag1 N2 N1 102.8(5) . .
N3 Ag1 N2 N1 171.3(5) . .
Ag2 Ag1 N2 N1 8.2(6) . .
C11 C10 N3 C14 -0.4(10) . .
C9 C10 N3 C14 176.9(6) . .
C11 C10 N3 Ag1 -146.3(5) . .
C9 C10 N3 Ag1 31.0(6) . .
C13 C14 N3 C10 -0.6(12) . .
C13 C14 N3 Ag1 140.0(7) . .
O1 Ag1 N3 C10 -139.4(4) . .
N6 Ag1 N3 C10 93.8(5) . .
N2 Ag1 N3 C10 -30.0(4) . .
Ag2 Ag1 N3 C10 133.5(4) . .
O1 Ag1 N3 C14 76.6(7) . .
N6 Ag1 N3 C14 -50.1(7) . .
N2 Ag1 N3 C14 -173.9(8) . .
Ag2 Ag1 N3 C14 -10.4(9) . .
C16 C15 N4 N5 1.5(7) . .
C16 C15 N4 C5 178.9(6) . .
C2 C5 N4 N5 -23.8(9) . .
C2 C5 N4 C15 159.1(6) . .
C15 N4 N5 C17 -0.9(6) . .
C5 N4 N5 C17 -178.4(5) . .
C16 C17 N5 N4 0.0(6) . .
C18 C17 N5 N4 -176.5(5) . .
C21 C22 N6 C18 1.5(10) . .
C21 C22 N6 Ag1 -165.5(6) . .
C19 C18 N6 C22 -0.8(9) . .
C17 C18 N6 C22 178.4(5) . .
C19 C18 N6 Ag1 166.1(5) . .
C17 C18 N6 Ag1 -14.7(6) . .
O1 Ag1 N6 C22 -37.5(6) . .
N2 Ag1 N6 C22 114.2(5) . .
N3 Ag1 N6 C22 54.8(5) . .
Ag2 Ag1 N6 C22 -102.1(5) . .
O1 Ag1 N6 C18 156.1(4) . .
N2 Ag1 N6 C18 -52.2(5) . .
N3 Ag1 N6 C18 -111.6(4) . .
Ag2 Ag1 N6 C18 91.4(4) . .
C24 C23 N7 N8 -1.2(7) . .
C24 C23 N7 C6 -175.1(6) . .
C3 C6 N7 C23 -152.4(6) . .
C3 C6 N7 N8 34.3(9) . .
C24 C25 N8 N7 -1.3(6) . .
C26 C25 N8 N7 176.7(4) . .
C24 C25 N8 Ag2 -173.4(4) . .
C26 C25 N8 Ag2 4.5(6) . .
C23 N7 N8 C25 1.5(6) . .
C6 N7 N8 C25 175.6(5) . .
C23 N7 N8 Ag2 170.3(4) . .
C6 N7 N8 Ag2 -15.6(9) . .
O2 Ag2 N8 C25 -143.2(4) . .
N9 Ag2 N8 C25 -5.6(3) . .
Ag1 Ag2 N8 C25 110.4(3) . .
O2 Ag2 N8 N7 48.8(7) . .
N9 Ag2 N8 N7 -173.6(6) . .
Ag1 Ag2 N8 N7 -57.6(6) . .
C27 C26 N9 C30 -1.7(8) . .
C25 C26 N9 C30 -179.2(5) . .
C27 C26 N9 Ag2 170.9(4) . .
C25 C26 N9 Ag2 -6.6(6) . .
C29 C30 N9 C26 2.7(9) . .
C29 C30 N9 Ag2 -168.9(5) . .
O2 Ag2 N9 C26 156.9(4) . .
N8 Ag2 N9 C26 6.4(4) . .
Ag1 Ag2 N9 C26 -103.8(4) . .
O2 Ag2 N9 C30 -31.3(6) . .
N8 Ag2 N9 C30 178.3(5) . .
Ag1 Ag2 N9 C30 68.0(5) . .
O2 C34 O1 Ag1 -8.1(8) . .
C33 C34 O1 Ag1 178.3(3) . .
N6 Ag1 O1 C34 -48.2(4) . .
N2 Ag1 O1 C34 158.4(4) . .
N3 Ag1 O1 C34 -134.2(4) . .
Ag2 Ag1 O1 C34 10.4(4) . .
O1 C34 O2 Ag2 -3.3(10) . .
C33 C34 O2 Ag2 170.5(4) . .
N8 Ag2 O2 C34 -108.8(6) . .
N9 Ag2 O2 C34 128.5(5) . .
Ag1 Ag2 O2 C34 9.2(6) . .
C36 C36 O3 O3' -15(11) 2_556 .
O3' C36 O3 O3' 6(3) 2_556 .
C35 C36 O3 O3' -171(3) . .
O3 C36 O3 O3' 2(3) 2_556 .
O3' C36 O3 C36 15(11) . 2_556
O3' C36 O3 C36 21(9) 2_556 2_556
C35 C36 O3 C36 -155(12) . 2_556
O3 C36 O3 C36 17(8) 2_556 2_556
C36 O3 O3' C36 -3(2) 2_556 .
C36 O3 O3' C36 3(2) . 2_556
C36 O3 O3' O3' -10(4) . 2_556
C36 O3 O3' O3' -13(4) 2_556 2_556
C36 C36 O3' O3 174(5) 2_556 .
O3' C36 O3' O3 -175(2) 2_556 .
C35 C36 O3' O3 25(7) . .
O3 C36 O3' O3 -178.9(14) 2_556 .
O3 C36 O3' C36 -174(5) . 2_556
O3' C36 O3' C36 11(4) 2_556 2_556
C35 C36 O3' C36 -149(10) . 2_556
O3 C36 O3' C36 7(3) 2_556 2_556
C36 C36 O3' O3' -11(4) 2_556 2_556
O3 C36 O3' O3' 175(2) . 2_556
C35 C36 O3' O3' -160(7) . 2_556
O3 C36 O3' O3' -4.0(12) 2_556 2_556
